data_7201865
loop_
_publ_author_name
'Bai, Yue-Ling'
'Tao, Jun'
'Huang, Rong-Bin'
'Zheng, Lan-Sun'

_publ_section_title
;
 Structural transformations from a 1-D chain to two 3-D supramolecular
 isomers via crystal disassembly and reassembly
;
_journal_issue 5
_journal_name_full CrystEngComm
_journal_page_first 472
_journal_paper_doi 10.1039/b717297d
_journal_volume 10
_journal_year 2008
_chemical_formula_sum 'C10 H20 Mn2 O14'
_chemical_formula_weight 474.14
_chemical_name_systematic
;
?
;
_space_group_IT_number 19
_symmetry_cell_setting orthorhombic
_symmetry_space_group_name_Hall 'P 2ac 2ab'
_symmetry_space_group_name_H-M 'P 21 21 21'
_atom_sites_solution_hydrogens geom
_atom_sites_solution_primary direct
_atom_sites_solution_secondary difmap
_audit_creation_method SHELXL-97
_cell_angle_alpha 90.00
_cell_angle_beta 90.00
_cell_angle_gamma 90.00
_cell_formula_units_Z 4
_cell_length_a 8.6831(18)
_cell_length_b 12.128(3)
_cell_length_c 15.999(3)
_cell_measurement_reflns_used 6361
_cell_measurement_temperature 173(2)
_cell_measurement_theta_max 28.14
_cell_measurement_theta_min 2.55
_cell_volume 1684.8(6)
_computing_cell_refinement 'Bruker SMART'
_computing_data_collection 'Bruker SMART'
_computing_data_reduction 'Bruker SAINT'
_computing_molecular_graphics 'PLATON (Spek, 2003)'
_computing_publication_material 'SHELXL-97 (Sheldrick, 1997)'
_computing_structure_refinement 'SHELXL-97 (Sheldrick, 1997)'
_computing_structure_solution 'SHELXS-97 (Sheldrick, 1990)'
_diffrn_ambient_temperature 173(2)
_diffrn_measured_fraction_theta_full 0.955
_diffrn_measured_fraction_theta_max 0.955
_diffrn_measurement_device_type 'CCD area detector'
_diffrn_measurement_method 'phi and omega scans'
_diffrn_radiation_monochromator graphite
_diffrn_radiation_source 'fine-focus sealed tube'
_diffrn_radiation_type MoK\a
_diffrn_radiation_wavelength 0.71073
_diffrn_reflns_av_R_equivalents 0.0377
_diffrn_reflns_av_sigmaI/netI 0.0429
_diffrn_reflns_limit_h_max 10
_diffrn_reflns_limit_h_min -11
_diffrn_reflns_limit_k_max 15
_diffrn_reflns_limit_k_min -15
_diffrn_reflns_limit_l_max 20
_diffrn_reflns_limit_l_min -21
_diffrn_reflns_number 12923
_diffrn_reflns_theta_full 28.34
_diffrn_reflns_theta_max 28.34
_diffrn_reflns_theta_min 2.11
_exptl_absorpt_coefficient_mu 1.572
_exptl_absorpt_correction_T_max 0.8461
_exptl_absorpt_correction_T_min 0.6014
_exptl_absorpt_correction_type multi-scan
_exptl_absorpt_process_details SADABS
_exptl_crystal_colour colorless
_exptl_crystal_density_diffrn 1.869
_exptl_crystal_density_method 'not measured'
_exptl_crystal_description block
_exptl_crystal_F_000 968
_exptl_crystal_size_max 0.36
_exptl_crystal_size_mid 0.25
_exptl_crystal_size_min 0.11
_refine_diff_density_max 0.720
_refine_diff_density_min -0.369
_refine_diff_density_rms 0.098
_refine_ls_abs_structure_details 'Flack H D (1983), Acta Cryst. A39, 876-881'
_refine_ls_abs_structure_Flack 0.021(18)
_refine_ls_extinction_method none
_refine_ls_goodness_of_fit_ref 1.097
_refine_ls_hydrogen_treatment constr
_refine_ls_matrix_type full
_refine_ls_number_parameters 235
_refine_ls_number_reflns 3883
_refine_ls_number_restraints 0
_refine_ls_restrained_S_all 1.097
_refine_ls_R_factor_all 0.0408
_refine_ls_R_factor_gt 0.0389
_refine_ls_shift/su_max 0.001
_refine_ls_shift/su_mean 0.000
_refine_ls_structure_factor_coef Fsqd
_refine_ls_weighting_details 'calc w=1/[\s^2^(Fo^2^)+(0.0482P)^2^+0.5477P] where P=(Fo^2^+2Fc^2^)/3'
_refine_ls_weighting_scheme calc
_refine_ls_wR_factor_gt 0.0897
_refine_ls_wR_factor_ref 0.0906
_reflns_number_gt 3735
_reflns_number_total 3883
_reflns_threshold_expression >2sigma(I)
_cod_data_source_file b717297d.txt
_cod_data_source_block 1
_cod_original_cell_volume 1684.7(6)
_cod_original_sg_symbol_H-M P212121
_cod_database_code 7201865

loop_
_symmetry_equiv_pos_as_xyz
'x, y, z'
'-x+1/2, -y, z+1/2'
'-x, y+1/2, -z+1/2'
'x+1/2, -y+1/2, -z'

loop_
_atom_site_label
_atom_site_type_symbol
_atom_site_fract_x
_atom_site_fract_y
_atom_site_fract_z
_atom_site_U_iso_or_equiv
_atom_site_adp_type
_atom_site_occupancy
_atom_site_symmetry_multiplicity
_atom_site_calc_flag
_atom_site_refinement_flags
_atom_site_disorder_assembly
_atom_site_disorder_group
Mn1 Mn 0.76153(5) 0.86904(3) 0.80123(3) 0.01354(11) Uani 1 1 d . . .
Mn2 Mn 0.27045(5) 0.98953(3) 0.92741(2) 0.01204(11) Uani 1 1 d . . .
O1W O 0.5382(3) 0.81593(18) 0.75792(13) 0.0182(5) Uani 1 1 d . . .
H1WA H 0.5349 0.8173 0.7048 0.022 Uiso 1 1 d R . .
H1WB H 0.4663 0.8552 0.7782 0.022 Uiso 1 1 d R . .
O2W O 0.0471(3) 1.0549(2) 0.95954(15) 0.0232(5) Uani 1 1 d . . .
H2WA H 0.0477 1.0857 1.0073 0.028 Uiso 1 1 d R . .
H2WB H -0.0245 1.0074 0.9556 0.028 Uiso 1 1 d R . .
O1 O 0.8179(3) 0.70561(19) 0.84930(13) 0.0178(5) Uani 1 1 d . . .
O2 O 1.0017(3) 0.57984(18) 0.84536(14) 0.0195(5) Uani 1 1 d . . .
O3 O 1.2595(3) 0.90223(18) 0.81285(12) 0.0199(5) Uani 1 1 d . . .
O4 O 1.0080(2) 0.90644(18) 0.81420(14) 0.0195(5) Uani 1 1 d . . .
O5 O 0.8657(2) 0.77383(17) 0.69588(13) 0.0140(4) Uani 1 1 d . . .
H5 H 0.7973 0.7376 0.6695 0.017 Uiso 1 1 d R . .
C1 C 0.9304(3) 0.6590(2) 0.81476(17) 0.0138(6) Uani 1 1 d . . .
C2 C 0.9804(4) 0.7019(2) 0.72933(18) 0.0141(6) Uani 1 1 d . . .
H2A H 0.9938 0.6379 0.6906 0.017 Uiso 1 1 calc R . .
C3 C 1.1315(3) 0.7658(2) 0.73396(18) 0.0130(6) Uani 1 1 d . . .
H3A H 1.2132 0.7151 0.7535 0.016 Uiso 1 1 calc R . .
H3B H 1.1594 0.7901 0.6769 0.016 Uiso 1 1 calc R . .
C4 C 1.1293(3) 0.8658(2) 0.79056(17) 0.0140(6) Uani 1 1 d . . .
O6 O 0.5175(3) 0.96356(18) 0.90628(14) 0.0197(5) Uani 1 1 d . . .
O7 O 0.7681(3) 0.96085(18) 0.91515(14) 0.0234(5) Uani 1 1 d . . .
O8 O 0.4937(3) 1.28932(18) 0.91463(13) 0.0195(5) Uani 1 1 d . . .
O9 O 0.3205(3) 1.15696(17) 0.89640(13) 0.0172(5) Uani 1 1 d . . .
O10 O 0.3739(2) 1.06914(18) 1.04282(13) 0.0142(4) Uani 1 1 d . . .
H10 H 0.4143 1.0210 1.0746 0.017 Uiso 1 1 d R . .
C5 C 0.6400(3) 0.9994(2) 0.93607(18) 0.0140(6) Uani 1 1 d . . .
C6 C 0.6421(3) 1.0919(3) 0.99881(19) 0.0141(6) Uani 1 1 d . . .
H6A H 0.7151 1.1490 0.9792 0.017 Uiso 1 1 calc R . .
H6B H 0.6818 1.0628 1.0525 0.017 Uiso 1 1 calc R . .
C7 C 0.4859(3) 1.1464(2) 1.01474(17) 0.0130(6) Uani 1 1 d . . .
H7A H 0.4994 1.2037 1.0590 0.016 Uiso 1 1 calc R . .
C8 C 0.4290(4) 1.2028(2) 0.93576(17) 0.0136(6) Uani 1 1 d . . .
O11 O 0.7374(3) 1.00945(19) 0.72092(15) 0.0274(5) Uani 1 1 d . . .
H11 H 0.8180 1.0174 0.6914 0.033 Uiso 1 1 d R . .
C9 C 0.6053(5) 1.0535(4) 0.6772(3) 0.0419(11) Uani 1 1 d . . .
H9A H 0.6360 1.1193 0.6459 0.063 Uiso 1 1 calc R . .
H9B H 0.5252 1.0731 0.7177 0.063 Uiso 1 1 calc R . .
H9C H 0.5653 0.9979 0.6385 0.063 Uiso 1 1 calc R . .
O12 O 0.2281(3) 0.8460(2) 1.00035(14) 0.0288(6) Uani 1 1 d . . .
H12 H 0.2585 0.8548 1.0504 0.035 Uiso 1 1 d R . .
C10 C 0.0913(5) 0.7809(3) 0.9970(3) 0.0375(10) Uani 1 1 d . . .
H10A H 0.0999 0.7194 1.0365 0.056 Uiso 1 1 calc R . .
H10B H 0.0778 0.7519 0.9403 0.056 Uiso 1 1 calc R . .
H10C H 0.0024 0.8266 1.0119 0.056 Uiso 1 1 calc R . .

loop_
_atom_site_aniso_label
_atom_site_aniso_U_11
_atom_site_aniso_U_22
_atom_site_aniso_U_33
_atom_site_aniso_U_23
_atom_site_aniso_U_13
_atom_site_aniso_U_12
Mn1 0.0117(2) 0.0135(2) 0.01539(19) -0.00175(15) -0.00095(19) -0.00002(16)
Mn2 0.0113(2) 0.0123(2) 0.01253(19) -0.00039(15) -0.00098(18) -0.00040(16)
O1W 0.0147(12) 0.0232(12) 0.0166(10) -0.0053(9) 0.0003(9) -0.0013(9)
O2W 0.0152(12) 0.0267(12) 0.0276(12) -0.0141(10) 0.0004(10) -0.0021(9)
O1 0.0186(12) 0.0196(11) 0.0152(10) 0.0027(9) 0.0053(9) 0.0035(8)
O2 0.0223(12) 0.0175(11) 0.0186(10) 0.0046(9) 0.0026(9) 0.0026(9)
O3 0.0131(11) 0.0288(11) 0.0178(10) -0.0098(8) -0.0003(10) -0.0016(9)
O4 0.0133(11) 0.0214(11) 0.0239(12) -0.0087(9) 0.0007(9) 0.0008(9)
O5 0.0143(10) 0.0137(11) 0.0139(9) -0.0012(9) -0.0048(9) -0.0021(8)
C1 0.0164(15) 0.0128(14) 0.0121(13) -0.0012(11) 0.0000(12) -0.0006(11)
C2 0.0186(16) 0.0113(14) 0.0125(12) -0.0018(11) -0.0004(12) 0.0009(11)
C3 0.0108(14) 0.0179(15) 0.0104(12) -0.0004(11) 0.0020(11) -0.0005(11)
C4 0.0176(15) 0.0162(15) 0.0082(12) 0.0029(11) -0.0022(11) -0.0018(12)
O6 0.0129(12) 0.0214(12) 0.0247(11) -0.0089(9) -0.0025(9) 0.0013(8)
O7 0.0133(11) 0.0305(12) 0.0266(11) -0.0133(9) 0.0024(11) 0.0003(10)
O8 0.0251(13) 0.0154(10) 0.0180(10) 0.0016(9) -0.0031(9) -0.0040(9)
O9 0.0196(12) 0.0134(11) 0.0186(10) 0.0045(8) -0.0084(9) -0.0019(8)
O10 0.0142(11) 0.0160(10) 0.0124(10) 0.0028(8) 0.0001(8) -0.0004(8)
C5 0.0128(14) 0.0142(15) 0.0149(12) 0.0006(12) -0.0004(11) 0.0009(11)
C6 0.0101(15) 0.0181(15) 0.0140(13) -0.0037(11) -0.0021(12) -0.0007(11)
C7 0.0146(15) 0.0138(13) 0.0106(12) -0.0015(11) -0.0006(11) -0.0015(11)
C8 0.0155(16) 0.0129(14) 0.0123(12) -0.0027(11) -0.0021(12) 0.0037(10)
O11 0.0179(12) 0.0246(11) 0.0397(13) 0.0116(10) 0.0024(11) -0.0012(10)
C9 0.041(2) 0.029(2) 0.056(3) 0.005(2) -0.011(2) -0.0004(18)
O12 0.0372(15) 0.0271(12) 0.0220(10) 0.0093(9) -0.0124(12) -0.0125(12)
C10 0.042(2) 0.033(2) 0.038(2) 0.0142(18) -0.0163(18) -0.0170(18)

loop_
_atom_type_symbol
_atom_type_description
_atom_type_scat_dispersion_real
_atom_type_scat_dispersion_imag
_atom_type_scat_source
C C 0.0033 0.0016 'International Tables Vol C Tables 4.2.6.8 and 6.1.1.4'
H H 0.0000 0.0000 'International Tables Vol C Tables 4.2.6.8 and 6.1.1.4'
O O 0.0106 0.0060 'International Tables Vol C Tables 4.2.6.8 and 6.1.1.4'
Mn Mn 0.3368 0.7283 'International Tables Vol C Tables 4.2.6.8 and 6.1.1.4'

loop_
_geom_angle_atom_site_label_1
_geom_angle_atom_site_label_2
_geom_angle_atom_site_label_3
_geom_angle
_geom_angle_site_symmetry_1
_geom_angle_site_symmetry_3
_geom_angle_publ_flag
O7 Mn1 O11 95.73(9) . . ?
O7 Mn1 O1W 116.97(9) . . ?
O11 Mn1 O1W 87.53(9) . . ?
O7 Mn1 O1 99.60(9) . . ?
O11 Mn1 O1 162.75(9) . . ?
O1W Mn1 O1 92.50(9) . . ?
O7 Mn1 O4 77.64(9) . . ?
O11 Mn1 O4 89.30(9) . . ?
O1W Mn1 O4 165.29(8) . . ?
O1 Mn1 O4 86.32(9) . . ?
O7 Mn1 O5 154.43(9) . . ?
O11 Mn1 O5 89.88(9) . . ?
O1W Mn1 O5 88.13(8) . . ?
O1 Mn1 O5 72.88(8) . . ?
O4 Mn1 O5 77.50(8) . . ?
O3 Mn2 O12 93.32(9) 1_455 . ?
O3 Mn2 O9 106.46(9) 1_455 . ?
O12 Mn2 O9 160.17(9) . . ?
O3 Mn2 O2W 110.44(9) 1_455 . ?
O12 Mn2 O2W 90.83(10) . . ?
O9 Mn2 O2W 83.61(9) . . ?
O3 Mn2 O6 80.73(8) 1_455 . ?
O12 Mn2 O6 97.83(10) . . ?
O9 Mn2 O6 84.37(8) . . ?
O2W Mn2 O6 165.53(8) . . ?
O3 Mn2 O10 159.12(8) 1_455 . ?
O12 Mn2 O10 88.30(9) . . ?
O9 Mn2 O10 72.77(8) . . ?
O2W Mn2 O10 90.33(8) . . ?
O6 Mn2 O10 78.43(8) . . ?
C1 O1 Mn1 115.32(19) . . ?
C4 O3 Mn2 117.28(18) . 1_655 ?
C4 O4 Mn1 136.6(2) . . ?
C2 O5 Mn1 108.38(16) . . ?
O2 C1 O1 124.1(3) . . ?
O2 C1 C2 118.3(3) . . ?
O1 C1 C2 117.5(3) . . ?
O5 C2 C3 107.9(2) . . ?
O5 C2 C1 110.2(2) . . ?
C3 C2 C1 112.0(2) . . ?
C4 C3 C2 115.2(2) . . ?
O4 C4 O3 122.8(3) . . ?
O4 C4 C3 121.2(3) . . ?
O3 C4 C3 115.9(3) . . ?
C5 O6 Mn2 136.62(19) . . ?
C5 O7 Mn1 113.53(19) . . ?
C8 O9 Mn2 117.04(18) . . ?
C7 O10 Mn2 107.08(16) . . ?
O6 C5 O7 121.8(3) . . ?
O6 C5 C6 121.7(3) . . ?
O7 C5 C6 116.5(3) . . ?
C5 C6 C7 115.0(2) . . ?
O10 C7 C8 109.7(2) . . ?
O10 C7 C6 112.0(2) . . ?
C8 C7 C6 110.1(2) . . ?
O8 C8 O9 125.2(3) . . ?
O8 C8 C7 117.5(3) . . ?
O9 C8 C7 117.4(3) . . ?
C9 O11 Mn1 131.4(2) . . ?
C10 O12 Mn2 125.2(2) . . ?

loop_
_geom_bond_atom_site_label_1
_geom_bond_atom_site_label_2
_geom_bond_distance
_geom_bond_site_symmetry_2
_geom_bond_publ_flag
Mn1 O7 2.137(2) . ?
Mn1 O11 2.143(2) . ?
Mn1 O1W 2.157(2) . ?
Mn1 O1 2.182(2) . ?
Mn1 O4 2.198(2) . ?
Mn1 O5 2.234(2) . ?
Mn2 O3 2.1188(19) 1_455 ?
Mn2 O12 2.128(2) . ?
Mn2 O9 2.135(2) . ?
Mn2 O2W 2.157(2) . ?
Mn2 O6 2.194(2) . ?
Mn2 O10 2.269(2) . ?
O1 C1 1.257(4) . ?
O2 C1 1.243(4) . ?
O3 C4 1.265(4) . ?
O3 Mn2 2.1188(19) 1_655 ?
O4 C4 1.222(4) . ?
O5 C2 1.428(4) . ?
C1 C2 1.525(4) . ?
C2 C3 1.526(4) . ?
C3 C4 1.514(4) . ?
O6 C5 1.244(4) . ?
O7 C5 1.252(4) . ?
O8 C8 1.238(4) . ?
O9 C8 1.262(4) . ?
O10 C7 1.423(3) . ?
C5 C6 1.505(4) . ?
C6 C7 1.530(4) . ?
C7 C8 1.519(4) . ?
O11 C9 1.445(5) . ?
O12 C10 1.427(4) . ?

loop_
_geom_hbond_atom_site_label_D
_geom_hbond_atom_site_label_H
_geom_hbond_atom_site_label_A
_geom_hbond_distance_DH
_geom_hbond_distance_HA
_geom_hbond_distance_DA
_geom_hbond_angle_DHA
_geom_hbond_site_symmetry_A
O1W H1WA O8 0.85 1.96 2.793(3) 167.7 3_646
O1W H1WB O3 0.85 1.96 2.780(3) 160.4 1_455
O1W H1WB O6 0.85 2.47 2.979(3) 118.8 .
O2W H2WA O8 0.85 2.02 2.799(3) 152.2 4_477
O2W H2WB O7 0.85 1.99 2.770(3) 151.2 1_455
O5 H5 O9 0.85 1.77 2.608(3) 170.8 3_646
O10 H10 O2 0.85 1.93 2.774(3) 175.1 4_467
O11 H11 O2 0.85 1.84 2.643(3) 158.0 3_756
O12 H12 O1 0.85 1.84 2.605(3) 149.3 4_467
